data_7031285
loop_
_publ_author_name
'Wang, Yan-Qin'
'Liu, Hou-Ting'
'Qi, Yan'
'Gao, En-Qing'

_publ_section_title
;
 Topological ferrimagnetic behaviours of coordination polymers containing
 manganese(ii) chains with mixed azide and carboxylate bridges and
 alternating F/AF/AF'/AF'/AF interactions.
;
_journal_issue 31
_journal_name_full 'Dalton transactions (Cambridge, England : 2003)'
_journal_page_first 11819
_journal_page_last 11825
_journal_paper_doi 10.1039/c4dt01151a
_journal_volume 43
_journal_year 2014
_chemical_formula_sum 'C68 H74 Cl2 Mn5 N32 O35'
_chemical_formula_weight 2245.19
_chemical_name_systematic
; 
 ? 
;
_space_group_IT_number 2
_symmetry_cell_setting triclinic
_symmetry_space_group_name_Hall '-P 1'
_symmetry_space_group_name_H-M 'P -1'
_atom_sites_solution_hydrogens geom
_atom_sites_solution_primary direct
_atom_sites_solution_secondary difmap
_audit_creation_method SHELXL-97
_cell_angle_alpha 75.9880(10)
_cell_angle_beta 75.3790(10)
_cell_angle_gamma 81.4150(10)
_cell_formula_units_Z 1
_cell_length_a 11.2421(3)
_cell_length_b 12.7398(4)
_cell_length_c 16.5024(5)
_cell_measurement_reflns_used 9959
_cell_measurement_temperature 296(2)
_cell_measurement_theta_max 28.17
_cell_measurement_theta_min 2.32
_cell_volume 2209.12(11)
_computing_cell_refinement 'Bruker SMART'
_computing_data_collection 'Bruker SMART'
_computing_data_reduction 'Bruker SHELXTL'
_computing_molecular_graphics 'Bruker SHELXTL'
_computing_publication_material 'Bruker SHELXTL'
_computing_structure_refinement 'SHELXL-97 (Sheldrick, 1997)'
_computing_structure_solution 'SHELXS-97 (Sheldrick, 1990)'
_diffrn_ambient_temperature 296(2)
_diffrn_measured_fraction_theta_full 0.988
_diffrn_measured_fraction_theta_max 0.988
_diffrn_measurement_device_type 'CCD area detector'
_diffrn_measurement_method 'phi and omega scans'
_diffrn_radiation_monochromator graphite
_diffrn_radiation_source 'fine-focus sealed tube'
_diffrn_radiation_type MoK\a
_diffrn_radiation_wavelength 0.71073
_diffrn_reflns_av_R_equivalents 0.0312
_diffrn_reflns_av_unetI/netI 0.0339
_diffrn_reflns_limit_h_max 13
_diffrn_reflns_limit_h_min -13
_diffrn_reflns_limit_k_max 15
_diffrn_reflns_limit_k_min -15
_diffrn_reflns_limit_l_max 20
_diffrn_reflns_limit_l_min -20
_diffrn_reflns_number 27921
_diffrn_reflns_theta_full 26.00
_diffrn_reflns_theta_max 26.00
_diffrn_reflns_theta_min 1.31
_exptl_absorpt_coefficient_mu 0.862
_exptl_absorpt_correction_T_max 0.9187
_exptl_absorpt_correction_T_min 0.7355
_exptl_crystal_colour red
_exptl_crystal_density_diffrn 1.688
_exptl_crystal_density_method 'not measured'
_exptl_crystal_description block
_exptl_crystal_F_000 1145
_exptl_crystal_size_max 0.20
_exptl_crystal_size_mid 0.10
_exptl_crystal_size_min 0.10
_refine_diff_density_max 0.838
_refine_diff_density_min -1.516
_refine_diff_density_rms 0.098
_refine_ls_extinction_method none
_refine_ls_goodness_of_fit_ref 1.048
_refine_ls_hydrogen_treatment mixed
_refine_ls_matrix_type full
_refine_ls_number_parameters 682
_refine_ls_number_reflns 8590
_refine_ls_number_restraints 3
_refine_ls_restrained_S_all 1.048
_refine_ls_R_factor_all 0.0719
_refine_ls_R_factor_gt 0.0563
_refine_ls_shift/su_max 0.001
_refine_ls_shift/su_mean 0.000
_refine_ls_structure_factor_coef Fsqd
_refine_ls_weighting_details 'calc w=1/[\s^2^(Fo^2^)+(0.0984P)^2^+3.7964P] where P=(Fo^2^+2Fc^2^)/3'
_refine_ls_weighting_scheme calc
_refine_ls_wR_factor_gt 0.1600
_refine_ls_wR_factor_ref 0.1754
_reflns_number_gt 6765
_reflns_number_total 8590
_reflns_threshold_expression >2sigma(I)
_cod_data_source_file c4dt01151a2.cif
_cod_data_source_block 2
_cod_depositor_comments
;
The following automatic conversions were performed:

'_symmetry_cell_setting' value 'Triclinic' changed to 'triclinic'
according to
/usr/data/users/saulius/crontab/automatic-downloads/rss-feeds/RSC/lib/dictionaries/cif_core.dic
dictionary named 'cif_core.dic' version 2.4.2 from 2011-04-26.

Automatic conversion script
Id: cif_fix_values 2281 2013-09-26 08:29:07Z andrius 

 Adding full bibliography for 7031284--7031285.cif.
;
_cod_original_sg_symbol_H-M 'P-1   '
_cod_database_code 7031285

loop_
_symmetry_equiv_pos_as_xyz
'x, y, z'
'-x, -y, -z'

loop_
_atom_site_label
_atom_site_type_symbol
_atom_site_fract_x
_atom_site_fract_y
_atom_site_fract_z
_atom_site_U_iso_or_equiv
_atom_site_adp_type
_atom_site_occupancy
_atom_site_symmetry_multiplicity
_atom_site_calc_flag
_atom_site_refinement_flags
C1 C 0.7934(3) 0.7311(3) 0.7197(2) 0.0297(8) Uani 1 1 d .
C2 C 0.6868(3) 0.6659(3) 0.7255(2) 0.0284(8) Uani 1 1 d .
C3 C 0.6272(4) 0.6860(3) 0.6590(3) 0.0343(8) Uani 1 1 d .
H3 H 0.6499 0.7409 0.6110 0.041 Uiso 1 1 calc R
C4 C 0.5336(4) 0.6242(3) 0.6639(3) 0.0378(9) Uani 1 1 d .
H4 H 0.4939 0.6369 0.6188 0.045 Uiso 1 1 calc R
C5 C 0.5561(4) 0.5263(3) 0.7988(3) 0.0412(10) Uani 1 1 d .
H5 H 0.5305 0.4718 0.8465 0.049 Uiso 1 1 calc R
C6 C 0.6499(4) 0.5845(3) 0.7968(3) 0.0372(9) Uani 1 1 d .
H6 H 0.6884 0.5697 0.8426 0.045 Uiso 1 1 calc R
C7 C 0.4045(4) 0.4751(3) 0.7364(4) 0.0454(11) Uani 1 1 d .
H7A H 0.3624 0.5059 0.6902 0.054 Uiso 1 1 calc R
H7B H 0.3437 0.4710 0.7903 0.054 Uiso 1 1 calc R
C8 C 0.4637(4) 0.3618(3) 0.7282(3) 0.0321(8) Uani 1 1 d .
C9 C 0.5870(4) 0.3441(3) 0.6894(3) 0.0356(9) Uani 1 1 d .
H9 H 0.6331 0.4037 0.6677 0.043 Uiso 1 1 calc R
C10 C 0.6453(3) 0.2427(3) 0.6811(2) 0.0295(8) Uani 1 1 d .
C11 C 0.7818(4) 0.2325(3) 0.6422(3) 0.0350(9) Uani 1 1 d .
H11A H 0.8132 0.1564 0.6493 0.042 Uiso 1 1 calc R
H11B H 0.7972 0.2647 0.5813 0.042 Uiso 1 1 calc R
C12 C 0.8977(4) 0.3807(3) 0.6438(3) 0.0351(9) Uani 1 1 d .
H12 H 0.8995 0.4062 0.5857 0.042 Uiso 1 1 calc R
C13 C 0.9486(4) 0.4371(3) 0.6852(3) 0.0357(9) Uani 1 1 d .
H13 H 0.9873 0.4992 0.6551 0.043 Uiso 1 1 calc R
C14 C 0.9422(4) 0.4011(3) 0.7724(3) 0.0317(8) Uani 1 1 d .
C15 C 0.9916(4) 0.4655(3) 0.8208(3) 0.0332(8) Uani 1 1 d .
C16 C 0.8867(4) 0.3064(3) 0.8148(3) 0.0373(9) Uani 1 1 d .
H16 H 0.8814 0.2804 0.8732 0.045 Uiso 1 1 calc R
C17 C 0.8398(4) 0.2516(3) 0.7699(3) 0.0385(9) Uani 1 1 d .
H17 H 0.8038 0.1875 0.7979 0.046 Uiso 1 1 calc R
C18 C 0.5759(3) 0.1541(3) 0.7113(3) 0.0315(8) Uani 1 1 d .
C19 C 0.6371(4) 0.0423(3) 0.7003(4) 0.0537(13) Uani 1 1 d .
H19A H 0.6728 0.0445 0.6400 0.064 Uiso 1 1 calc R
H19B H 0.7036 0.0227 0.7306 0.064 Uiso 1 1 calc R
C20 C 0.5382(5) -0.0989(4) 0.8126(4) 0.0539(12) Uani 1 1 d .
H20 H 0.5863 -0.0861 0.8469 0.065 Uiso 1 1 calc R
C21 C 0.4581(5) -0.1769(4) 0.8447(3) 0.0519(12) Uani 1 1 d .
H21 H 0.4529 -0.2179 0.9002 0.062 Uiso 1 1 calc R
C22 C 0.3844(4) -0.1950(3) 0.7950(3) 0.0349(9) Uani 1 1 d .
C23 C 0.3033(4) -0.2882(3) 0.8259(3) 0.0387(9) Uani 1 1 d .
C24 C 0.3943(4) -0.1310(3) 0.7127(3) 0.0420(10) Uani 1 1 d .
H24 H 0.3448 -0.1404 0.6780 0.050 Uiso 1 1 calc R
C25 C 0.4767(5) -0.0547(3) 0.6833(3) 0.0477(11) Uani 1 1 d .
H25 H 0.4832 -0.0116 0.6284 0.057 Uiso 1 1 calc R
C26 C 0.4524(4) 0.1709(3) 0.7502(3) 0.0390(10) Uani 1 1 d .
H26 H 0.4060 0.1114 0.7710 0.047 Uiso 1 1 calc R
C27 C 0.3951(3) 0.2725(3) 0.7593(3) 0.0340(9) Uani 1 1 d .
C28 C 0.2598(4) 0.2846(4) 0.8030(4) 0.0478(12) Uani 1 1 d .
H28A H 0.2515 0.2769 0.8640 0.057 Uiso 1 1 calc R
H28B H 0.2238 0.3567 0.7807 0.057 Uiso 1 1 calc R
C29 C 0.1776(4) 0.2102(3) 0.7091(3) 0.0413(10) Uani 1 1 d .
H29 H 0.2067 0.2683 0.6657 0.050 Uiso 1 1 calc R
C30 C 0.1201(4) 0.1336(3) 0.6914(3) 0.0356(9) Uani 1 1 d .
H30 H 0.1084 0.1402 0.6366 0.043 Uiso 1 1 calc R
C31 C 0.0796(3) 0.0461(3) 0.7562(2) 0.0285(8) Uani 1 1 d .
C32 C 0.0214(4) -0.0429(3) 0.7366(2) 0.0320(8) Uani 1 1 d .
C33 C 0.0973(4) 0.0391(3) 0.8373(3) 0.0368(9) Uani 1 1 d .
H33 H 0.0713 -0.0193 0.8816 0.044 Uiso 1 1 calc R
C34 C 0.1536(4) 0.1193(3) 0.8520(3) 0.0394(9) Uani 1 1 d .
H34 H 0.1648 0.1157 0.9066 0.047 Uiso 1 1 calc R
N1 N 0.8672(3) 1.0272(3) 0.5107(2) 0.0364(8) Uani 1 1 d .
N2 N 0.7787(4) 1.0151(3) 0.4896(2) 0.0496(10) Uani 1 1 d .
N3 N 0.6905(5) 1.0034(6) 0.4698(4) 0.096(2) Uani 1 1 d .
N4 N 0.9603(4) 0.7818(3) 0.4954(2) 0.0470(9) Uani 1 1 d .
N5 N 0.9151(4) 0.7003(3) 0.5115(2) 0.0442(9) Uani 1 1 d .
N6 N 0.8722(5) 0.6177(4) 0.5250(4) 0.0767(15) Uani 1 1 d .
N7 N 1.0997(4) 0.7543(3) 0.6391(2) 0.0396(8) Uani 1 1 d .
N8 N 1.1912(5) 0.7214(5) 0.5987(3) 0.0748(15) Uani 1 1 d .
N9 N 1.2822(8) 0.6891(10) 0.5588(5) 0.178(5) Uani 1 1 d .
N10 N 1.0013(3) 0.6682(3) 0.9227(2) 0.0382(8) Uani 1 1 d .
N11 N 1.0060(5) 0.7371(3) 0.9584(2) 0.0543(11) Uani 1 1 d .
N12 N 1.0121(8) 0.8040(4) 0.9929(3) 0.110(3) Uani 1 1 d .
N13 N 0.8453(3) 0.2895(2) 0.6857(2) 0.0308(7) Uani 1 1 d .
N14 N 0.5001(3) 0.5463(2) 0.7331(2) 0.0351(8) Uani 1 1 d .
N15 N 0.5488(3) -0.0410(3) 0.7332(3) 0.0413(9) Uani 1 1 d .
N16 N 0.1921(3) 0.2018(3) 0.7885(2) 0.0355(8) Uani 1 1 d .
Mn1 Mn 0.97090(5) 0.88530(4) 0.58226(3) 0.02752(16) Uani 1 1 d .
Mn2 Mn 1.04811(5) 0.70075(4) 0.78163(3) 0.02801(16) Uani 1 1 d .
Mn3 Mn 1.0000 0.5000 1.0000 0.0337(2) Uani 1 2 d S
O1 O 0.8036(3) 0.8165(2) 0.66343(18) 0.0365(6) Uani 1 1 d .
O2 O 0.8582(3) 0.6919(2) 0.7726(2) 0.0463(8) Uani 1 1 d .
O3 O 1.0679(3) 0.5307(2) 0.77640(19) 0.0384(6) Uani 1 1 d .
O4 O 0.9510(3) 0.4456(3) 0.89945(19) 0.0512(8) Uani 1 1 d .
O5 O 1.1983(3) 0.4667(3) 0.9429(2) 0.0499(8) Uani 1 1 d D
H5A H 1.247(5) 0.422(3) 0.972(4) 0.075 Uiso 1 1 d D
H5B H 1.222(5) 0.530(2) 0.939(4) 0.075 Uiso 1 1 d D
O6 O 0.0247(3) -0.1310(2) 0.78760(19) 0.0476(8) Uani 1 1 d .
O7 O -0.0230(3) -0.0167(2) 0.67163(18) 0.0401(7) Uani 1 1 d .
O8 O 0.3096(4) -0.3480(3) 0.8961(2) 0.0642(10) Uani 1 1 d .
O9 O 0.2435(3) -0.3000(3) 0.7757(2) 0.0468(7) Uani 1 1 d .
Cl1 Cl 0.7063(3) 0.0235(2) 0.95424(16) 0.1222(8) Uani 1 1 d .
O10 O 0.7948(13) 0.0726(10) 0.9697(9) 0.276(8) Uani 1 1 d .
O12 O 0.7623(12) -0.0208(18) 0.8795(9) 0.324(10) Uani 1 1 d .
O11 O 0.6625(12) -0.0656(13) 1.0192(8) 0.315(10) Uani 1 1 d .
O13 O 0.6212(13) 0.0996(13) 0.9176(10) 0.323(11) Uani 1 1 d .
O14 O 0.4584(8) 0.1849(7) 0.5279(5) 0.154(3) Uani 1 1 d .
O15 O 0.3030(8) 0.2910(7) 1.0500(6) 0.114(3) Uani 0.726(11) 1 d P
O151 O 0.366(2) 0.298(2) 0.9865(18) 0.114(3) Uani 0.274(11) 1 d P
O16 O 0.483(3) 0.5351(12) 0.4968(16) 0.155(6) Uani 0.50 1 d P
O17 O 0.331(2) 0.376(3) 0.5572(14) 0.101(11) Uani 0.47(6) 1 d P
O171 O 0.312(6) 0.442(5) 0.5426(19) 0.129(14) Uani 0.27(3) 1 d P
O172 O 0.260(4) 0.439(4) 0.588(2) 0.094(12) Uani 0.27(3) 1 d P
O18 O 0.576(2) 0.4063(17) 0.9753(11) 0.172(8) Uani 0.448(14) 1 d P
O181 O 0.612(4) 0.331(3) 0.9495(18) 0.172(8) Uani 0.276(7) 1 d P
O182 O 0.503(4) 0.264(2) 0.9271(15) 0.172(8) Uani 0.276(7) 1 d P

loop_
_atom_site_aniso_label
_atom_site_aniso_U_11
_atom_site_aniso_U_22
_atom_site_aniso_U_33
_atom_site_aniso_U_23
_atom_site_aniso_U_13
_atom_site_aniso_U_12
C1 0.0271(19) 0.0286(18) 0.032(2) -0.0066(15) -0.0019(15) -0.0070(15)
C2 0.0264(19) 0.0258(17) 0.0327(19) -0.0066(14) -0.0057(15) -0.0026(14)
C3 0.035(2) 0.0310(19) 0.036(2) -0.0036(16) -0.0089(17) -0.0049(16)
C4 0.037(2) 0.034(2) 0.045(2) -0.0103(17) -0.0137(19) -0.0015(17)
C5 0.041(2) 0.0314(19) 0.045(2) 0.0007(17) -0.0027(19) -0.0126(17)
C6 0.037(2) 0.034(2) 0.040(2) -0.0010(16) -0.0111(18) -0.0065(17)
C7 0.028(2) 0.030(2) 0.082(3) -0.018(2) -0.011(2) -0.0075(16)
C8 0.028(2) 0.0275(18) 0.043(2) -0.0097(16) -0.0096(17) -0.0037(15)
C9 0.032(2) 0.0263(18) 0.049(2) -0.0097(16) -0.0040(18) -0.0107(16)
C10 0.0254(19) 0.0314(18) 0.034(2) -0.0115(15) -0.0053(15) -0.0062(15)
C11 0.031(2) 0.037(2) 0.040(2) -0.0181(17) -0.0004(17) -0.0101(16)
C12 0.036(2) 0.0352(19) 0.032(2) -0.0044(16) -0.0032(17) -0.0079(16)
C13 0.038(2) 0.0305(18) 0.038(2) -0.0025(16) -0.0076(17) -0.0128(16)
C14 0.029(2) 0.0282(18) 0.037(2) -0.0051(15) -0.0078(16) -0.0034(15)
C15 0.037(2) 0.0270(17) 0.039(2) -0.0026(15) -0.0170(18) -0.0034(16)
C16 0.043(2) 0.037(2) 0.033(2) 0.0003(16) -0.0125(18) -0.0114(17)
C17 0.040(2) 0.0322(19) 0.041(2) 0.0004(17) -0.0079(18) -0.0124(17)
C18 0.029(2) 0.0266(17) 0.041(2) -0.0111(15) -0.0063(16) -0.0060(15)
C19 0.032(2) 0.029(2) 0.094(4) -0.023(2) 0.009(2) -0.0083(18)
C20 0.056(3) 0.050(3) 0.066(3) -0.013(2) -0.025(3) -0.016(2)
C21 0.061(3) 0.050(3) 0.051(3) -0.003(2) -0.024(2) -0.019(2)
C22 0.032(2) 0.0294(18) 0.045(2) -0.0084(16) -0.0100(17) -0.0020(16)
C23 0.032(2) 0.034(2) 0.049(3) -0.0047(18) -0.0100(19) -0.0065(17)
C24 0.045(2) 0.036(2) 0.047(2) -0.0030(18) -0.015(2) -0.0088(18)
C25 0.055(3) 0.034(2) 0.049(3) 0.0004(19) -0.008(2) -0.009(2)
C26 0.032(2) 0.0271(18) 0.058(3) -0.0137(18) -0.0012(19) -0.0094(16)
C27 0.0244(19) 0.0309(18) 0.051(2) -0.0162(17) -0.0074(17) -0.0056(15)
C28 0.028(2) 0.042(2) 0.081(3) -0.035(2) -0.001(2) -0.0105(18)
C29 0.041(2) 0.032(2) 0.047(3) -0.0001(18) -0.0063(19) -0.0120(17)
C30 0.042(2) 0.0305(19) 0.035(2) -0.0045(16) -0.0097(18) -0.0066(17)
C31 0.0276(19) 0.0266(17) 0.0321(19) -0.0067(14) -0.0080(15) -0.0020(14)
C32 0.040(2) 0.0264(18) 0.030(2) -0.0051(15) -0.0071(17) -0.0080(16)
C33 0.041(2) 0.036(2) 0.035(2) -0.0024(16) -0.0095(18) -0.0117(17)
C34 0.038(2) 0.046(2) 0.040(2) -0.0161(19) -0.0099(18) -0.0073(18)
N1 0.0341(18) 0.0394(18) 0.0327(18) 0.0062(14) -0.0112(15) -0.0105(14)
N2 0.041(2) 0.067(3) 0.035(2) 0.0041(18) -0.0100(17) -0.0113(19)
N3 0.063(3) 0.145(6) 0.089(4) 0.002(4) -0.045(3) -0.030(4)
N4 0.062(3) 0.051(2) 0.0321(19) -0.0107(16) -0.0097(18) -0.0171(19)
N5 0.050(2) 0.044(2) 0.0345(19) -0.0071(15) -0.0045(16) -0.0032(18)
N6 0.091(4) 0.048(3) 0.082(4) -0.013(2) 0.005(3) -0.022(3)
N7 0.045(2) 0.0421(19) 0.0260(17) 0.0000(14) -0.0092(16) 0.0040(16)
N8 0.077(3) 0.097(4) 0.033(2) -0.007(2) -0.016(2) 0.036(3)
N9 0.137(7) 0.275(12) 0.067(4) -0.039(6) -0.014(4) 0.138(8)
N10 0.051(2) 0.0332(17) 0.0285(17) 0.0023(14) -0.0087(15) -0.0113(15)
N11 0.088(3) 0.038(2) 0.0281(19) 0.0008(17) -0.007(2) -0.003(2)
N12 0.230(9) 0.053(3) 0.050(3) -0.017(2) -0.032(4) -0.009(4)
N13 0.0245(16) 0.0320(16) 0.0355(18) -0.0097(13) -0.0025(13) -0.0046(13)
N14 0.0279(17) 0.0226(15) 0.055(2) -0.0100(14) -0.0083(15) -0.0035(13)
N15 0.0313(18) 0.0270(16) 0.064(2) -0.0146(16) -0.0012(17) -0.0066(14)
N16 0.0226(16) 0.0320(16) 0.056(2) -0.0202(15) -0.0035(15) -0.0056(13)
Mn1 0.0306(3) 0.0268(3) 0.0244(3) 0.0015(2) -0.0082(2) -0.0083(2)
Mn2 0.0345(3) 0.0243(3) 0.0261(3) 0.0024(2) -0.0113(2) -0.0104(2)
Mn3 0.0439(5) 0.0332(4) 0.0245(4) 0.0034(3) -0.0111(4) -0.0151(4)
O1 0.0322(15) 0.0309(13) 0.0433(16) 0.0008(12) -0.0067(12) -0.0107(11)
O2 0.0418(17) 0.0490(17) 0.0500(18) 0.0063(14) -0.0218(14) -0.0183(14)
O3 0.0418(16) 0.0309(13) 0.0457(17) -0.0060(12) -0.0132(13) -0.0108(12)
O4 0.077(2) 0.0522(18) 0.0318(16) 0.0013(13) -0.0198(16) -0.0321(17)
O5 0.0486(19) 0.0446(17) 0.052(2) 0.0005(15) -0.0096(15) -0.0117(15)
O6 0.085(2) 0.0270(14) 0.0354(16) 0.0013(12) -0.0232(16) -0.0159(14)
O7 0.0566(19) 0.0320(14) 0.0395(16) -0.0047(12) -0.0243(14) -0.0105(13)
O8 0.066(2) 0.059(2) 0.064(2) 0.0197(18) -0.0271(19) -0.0302(18)
O9 0.0401(17) 0.0539(18) 0.0527(19) -0.0101(15) -0.0150(15) -0.0178(14)
Cl1 0.140(2) 0.1345(19) 0.0936(15) 0.0092(14) -0.0395(15) -0.0518(17)
O10 0.337(16) 0.259(12) 0.303(15) 0.047(11) -0.206(13) -0.194(12)
O12 0.198(12) 0.62(3) 0.230(13) -0.281(18) -0.011(10) -0.032(16)
O11 0.236(12) 0.45(2) 0.204(11) 0.190(13) -0.115(10) -0.192(14)
O13 0.251(14) 0.379(19) 0.319(17) 0.180(15) -0.211(14) -0.135(14)
O14 0.173(7) 0.153(6) 0.134(6) 0.001(5) -0.058(5) -0.019(5)
O15 0.103(6) 0.135(6) 0.103(6) -0.024(6) -0.046(5) 0.032(5)
O151 0.103(6) 0.135(6) 0.103(6) -0.024(6) -0.046(5) 0.032(5)
O16 0.20(2) 0.127(17) 0.142(11) -0.040(16) -0.054(12) 0.014(16)
O17 0.103(13) 0.12(2) 0.072(10) 0.036(11) -0.038(10) -0.040(12)
O171 0.22(5) 0.10(3) 0.050(15) 0.026(15) -0.05(2) -0.02(2)
O172 0.11(2) 0.11(2) 0.066(17) 0.012(15) -0.020(14) -0.06(2)
O18 0.296(19) 0.159(13) 0.092(8) 0.049(9) -0.128(11) -0.099(15)
O181 0.296(19) 0.159(13) 0.092(8) 0.049(9) -0.128(11) -0.099(15)
O182 0.296(19) 0.159(13) 0.092(8) 0.049(9) -0.128(11) -0.099(15)

loop_
_atom_type_symbol
_atom_type_description
_atom_type_scat_dispersion_real
_atom_type_scat_dispersion_imag
_atom_type_scat_source
C C 0.0033 0.0016 'International Tables Vol C Tables 4.2.6.8 and 6.1.1.4'
H H 0.0000 0.0000 'International Tables Vol C Tables 4.2.6.8 and 6.1.1.4'
Cl Cl 0.1484 0.1585 'International Tables Vol C Tables 4.2.6.8 and 6.1.1.4'
Mn Mn 0.3368 0.7283 'International Tables Vol C Tables 4.2.6.8 and 6.1.1.4'
N N 0.0061 0.0033 'International Tables Vol C Tables 4.2.6.8 and 6.1.1.4'
O O 0.0106 0.0060 'International Tables Vol C Tables 4.2.6.8 and 6.1.1.4'

loop_
_geom_angle_atom_site_label_1
_geom_angle_atom_site_label_2
_geom_angle_atom_site_label_3
_geom_angle
_geom_angle_site_symmetry_1
_geom_angle_site_symmetry_3
O2 C1 O1 128.6(3) . .
O2 C1 C2 115.2(3) . .
O1 C1 C2 116.3(3) . .
C3 C2 C6 119.0(3) . .
C3 C2 C1 120.3(3) . .
C6 C2 C1 120.7(3) . .
C4 C3 C2 119.7(4) . .
N14 C4 C3 120.0(4) . .
N14 C5 C6 121.2(4) . .
C5 C6 C2 119.0(4) . .
N14 C7 C8 110.3(3) . .
C9 C8 C27 117.9(3) . .
C9 C8 C7 121.3(3) . .
C27 C8 C7 120.9(3) . .
C10 C9 C8 123.4(3) . .
C9 C10 C18 118.4(3) . .
C9 C10 C11 118.7(3) . .
C18 C10 C11 122.9(3) . .
N13 C11 C10 108.7(3) . .
N13 C12 C13 120.8(4) . .
C12 C13 C14 119.5(3) . .
C13 C14 C16 118.7(4) . .
C13 C14 C15 120.6(3) . .
C16 C14 C15 120.7(4) . .
O4 C15 O3 128.7(4) . .
O4 C15 C14 115.2(3) . .
O3 C15 C14 116.1(4) . .
C17 C16 C14 119.5(4) . .
N13 C17 C16 120.6(4) . .
C26 C18 C10 118.6(3) . .
C26 C18 C19 122.1(3) . .
C10 C18 C19 119.3(3) . .
N15 C19 C18 111.8(3) . .
N15 C20 C21 121.0(4) . .
C20 C21 C22 120.0(5) . .
C21 C22 C24 118.1(4) . .
C21 C22 C23 121.1(4) . .
C24 C22 C23 120.6(4) . .
O8 C23 O9 126.9(4) . .
O8 C23 C22 116.5(4) . .
O9 C23 C22 116.4(4) . .
C25 C24 C22 119.6(4) . .
N15 C25 C24 120.4(4) . .
C27 C26 C18 122.6(3) . .
C26 C27 C8 119.1(4) . .
C26 C27 C28 119.7(3) . .
C8 C27 C28 121.3(3) . .
N16 C28 C27 111.0(3) . .
N16 C29 C30 120.3(4) . .
C29 C30 C31 119.3(4) . .
C33 C31 C30 119.0(3) . .
C33 C31 C32 121.0(3) . .
C30 C31 C32 119.9(3) . .
O6 C32 O7 129.0(3) . .
O6 C32 C31 115.0(3) . .
O7 C32 C31 116.0(3) . .
C34 C33 C31 119.3(4) . .
N16 C34 C33 120.3(4) . .
N2 N1 Mn1 120.5(3) . .
N2 N1 Mn1 122.9(3) . 2_776
Mn1 N1 Mn1 100.25(14) . 2_776
N3 N2 N1 179.0(6) . .
N5 N4 Mn1 129.0(3) . .
N4 N5 N6 177.7(5) . .
N8 N7 Mn1 122.7(3) . .
N8 N7 Mn2 121.9(3) . .
Mn1 N7 Mn2 115.19(16) . .
N9 N8 N7 179.7(10) . .
N11 N10 Mn2 119.8(3) . .
N11 N10 Mn3 116.5(3) . .
Mn2 N10 Mn3 121.19(16) . .
N12 N11 N10 179.2(7) . .
C12 N13 C17 120.9(3) . .
C12 N13 C11 120.7(3) . .
C17 N13 C11 118.2(3) . .
C4 N14 C5 121.1(3) . .
C4 N14 C7 120.2(4) . .
C5 N14 C7 118.6(4) . .
C20 N15 C25 120.8(4) . .
C20 N15 C19 119.5(4) . .
C25 N15 C19 119.6(4) . .
C34 N16 C29 121.8(3) . .
C34 N16 C28 120.3(4) . .
C29 N16 C28 117.8(4) . .
O7 Mn1 O1 92.35(11) 1_665 .
O7 Mn1 N4 177.87(12) 1_665 .
O1 Mn1 N4 85.66(13) . .
O7 Mn1 N7 91.25(12) 1_665 .
O1 Mn1 N7 94.97(12) . .
N4 Mn1 N7 88.18(15) . .
O7 Mn1 N1 89.18(12) 1_665 .
O1 Mn1 N1 93.81(11) . .
N4 Mn1 N1 91.70(14) . .
N7 Mn1 N1 171.18(13) . .
O7 Mn1 N1 87.81(12) 1_665 2_776
O1 Mn1 N1 173.55(11) . 2_776
N4 Mn1 N1 94.25(14) . 2_776
N7 Mn1 N1 91.47(13) . 2_776
N1 Mn1 N1 79.75(14) . 2_776
O6 Mn2 O3 178.87(13) 1_665 .
O6 Mn2 O9 88.72(13) 1_665 1_665
O3 Mn2 O9 92.37(12) . 1_665
O6 Mn2 O2 96.05(13) 1_665 .
O3 Mn2 O2 82.89(12) . .
O9 Mn2 O2 172.41(13) 1_665 .
O6 Mn2 N10 85.67(12) 1_665 .
O3 Mn2 N10 94.00(12) . .
O9 Mn2 N10 92.46(13) 1_665 .
O2 Mn2 N10 93.79(13) . .
O6 Mn2 N7 87.58(12) 1_665 .
O3 Mn2 N7 92.79(12) . .
O9 Mn2 N7 85.40(13) 1_665 .
O2 Mn2 N7 88.89(13) . .
N10 Mn2 N7 172.96(13) . .
O4 Mn3 O4 180.000(1) . 2_767
O4 Mn3 O5 89.51(14) . 2_767
O4 Mn3 O5 90.49(14) 2_767 2_767
O4 Mn3 O5 90.49(14) . .
O4 Mn3 O5 89.51(14) 2_767 .
O5 Mn3 O5 180.000(1) 2_767 .
O4 Mn3 N10 89.66(12) . 2_767
O4 Mn3 N10 90.34(12) 2_767 2_767
O5 Mn3 N10 90.47(13) 2_767 2_767
O5 Mn3 N10 89.53(13) . 2_767
O4 Mn3 N10 90.34(12) . .
O4 Mn3 N10 89.66(12) 2_767 .
O5 Mn3 N10 89.53(13) 2_767 .
O5 Mn3 N10 90.47(13) . .
N10 Mn3 N10 180.000(1) 2_767 .
C1 O1 Mn1 128.8(3) . .
C1 O2 Mn2 136.6(3) . .
C15 O3 Mn2 123.4(3) . .
C15 O4 Mn3 131.3(3) . .
C32 O6 Mn2 136.7(3) . 1_445
C32 O7 Mn1 128.9(2) . 1_445
C23 O9 Mn2 134.4(3) . 1_445
O10 Cl1 O13 111.4(9) . .
O10 Cl1 O11 115.1(7) . .
O13 Cl1 O11 118.9(8) . .
O10 Cl1 O12 106.6(10) . .
O13 Cl1 O12 96.8(11) . .
O11 Cl1 O12 105.4(12) . .
O15 O151 O182 149(2) . .
O171 O17 O172 45(3) . .
O172 O171 O17 89(4) . .
O171 O172 O17 46(4) . .
O18 O181 O182 116(4) . .
O151 O182 O181 107(3) . .

loop_
_geom_bond_atom_site_label_1
_geom_bond_atom_site_label_2
_geom_bond_distance
_geom_bond_site_symmetry_2
C1 O2 1.242(5) .
C1 O1 1.246(4) .
C1 C2 1.529(5) .
C2 C3 1.381(5) .
C2 C6 1.387(5) .
C3 C4 1.381(6) .
C4 N14 1.333(5) .
C5 N14 1.341(6) .
C5 C6 1.367(6) .
C7 N14 1.490(5) .
C7 C8 1.519(5) .
C8 C9 1.383(6) .
C8 C27 1.389(5) .
C9 C10 1.380(5) .
C10 C18 1.388(5) .
C10 C11 1.506(5) .
C11 N13 1.490(5) .
C12 N13 1.337(5) .
C12 C13 1.367(6) .
C13 C14 1.387(6) .
C14 C16 1.390(5) .
C14 C15 1.515(5) .
C15 O4 1.239(5) .
C15 O3 1.250(5) .
C16 C17 1.368(6) .
C17 N13 1.345(5) .
C18 C26 1.383(6) .
C18 C19 1.518(5) .
C19 N15 1.474(5) .
C20 N15 1.325(6) .
C20 C21 1.360(7) .
C21 C22 1.380(6) .
C22 C24 1.392(6) .
C22 C23 1.515(5) .
C23 O8 1.235(5) .
C23 O9 1.238(5) .
C24 C25 1.362(6) .
C25 N15 1.347(6) .
C26 C27 1.382(5) .
C27 C28 1.513(6) .
C28 N16 1.484(5) .
C29 N16 1.338(6) .
C29 C30 1.371(6) .
C30 C31 1.386(5) .
C31 C33 1.382(5) .
C31 C32 1.525(5) .
C32 O6 1.231(5) .
C32 O7 1.247(5) .
C33 C34 1.377(6) .
C34 N16 1.328(6) .
N1 N2 1.175(5) .
N1 Mn1 2.249(3) .
N1 Mn1 2.297(3) 2_776
N2 N3 1.158(6) .
N4 N5 1.168(5) .
N4 Mn1 2.204(4) .
N5 N6 1.171(6) .
N7 N8 1.156(6) .
N7 Mn1 2.228(3) .
N7 Mn2 2.234(3) .
N8 N9 1.147(8) .
N10 N11 1.184(5) .
N10 Mn2 2.201(3) .
N10 Mn3 2.212(3) .
N11 N12 1.152(6) .
Mn1 O7 2.169(3) 1_665
Mn1 O1 2.180(3) .
Mn1 N1 2.297(3) 2_776
Mn2 O6 2.144(3) 1_665
Mn2 O3 2.165(3) .
Mn2 O9 2.172(3) 1_665
Mn2 O2 2.198(3) .
Mn3 O4 2.160(3) .
Mn3 O4 2.160(3) 2_767
Mn3 O5 2.211(3) 2_767
Mn3 O5 2.211(4) .
Mn3 N10 2.212(3) 2_767
O6 Mn2 2.144(3) 1_445
O7 Mn1 2.169(3) 1_445
O9 Mn2 2.172(3) 1_445
Cl1 O10 1.356(8) .
Cl1 O13 1.397(12) .
Cl1 O11 1.412(10) .
Cl1 O12 1.440(11) .
O15 O151 1.10(3) .
O151 O182 1.66(4) .
O16 O16 0.91(3) 2_666
O17 O171 0.83(5) .
O17 O172 1.15(3) .
O171 O172 0.81(5) .
O18 O181 1.13(4) .
O181 O182 1.76(4) .
